data_4119636
loop_
_publ_author_name
'Hayato Tsurugi'
'Hiromasa Tanahashi'
'Haruka Nishiyama'
'Waldemar Fegler'
'Teruhiko Saito'
'Andreas Sauer'
'Jun Okuda'
'Kazushi Mashima'

_publ_section_title
;
 Salt-Free Reducing Reagent of Bis(trimethylsilyl)cyclohexadiene Mediates
 Multielectron Reduction of Chloride Complexes of W(VI) and W(IV)
;
_journal_name_full 'Journal of the American Chemical Society'
_journal_page_first 5986
_journal_page_last 5989
_journal_paper_doi 10.1021/ja401589a
_journal_volume 135
_journal_year 2013
_chemical_formula_moiety 'C12 H24 Cl7 O3 W3, C4 H8 O'
_chemical_formula_sum 'C16 H32 Cl7 O4 W3'
_chemical_formula_weight 1088.15
_chemical_name_common 1
_chemical_name_systematic
; 
 ? 
;
_space_group_IT_number 61
_symmetry_cell_setting orthorhombic
_symmetry_Int_Tables_number 61
_symmetry_space_group_name_Hall '-P 2ac 2ab'
_symmetry_space_group_name_H-M 'P b c a'
_atom_sites_solution_hydrogens geom
_atom_sites_solution_primary direct
_atom_sites_solution_secondary difmap
_audit_creation_method SHELXL-97
_cell_angle_alpha 90.00
_cell_angle_beta 90.00
_cell_angle_gamma 90.00
_cell_formula_units_Z 8
_cell_length_a 16.077(17)
_cell_length_b 12.478(13)
_cell_length_c 28.12(3)
_cell_measurement_reflns_used 7170
_cell_measurement_temperature 113(2)
_cell_measurement_theta_max 27.49
_cell_measurement_theta_min 3.01
_cell_volume 5641(10)
_computing_cell_refinement CrystalClear
_computing_data_collection 'CrystalClear (Rigaku Inc., 2007)'
_computing_data_reduction CrystalClear
_computing_molecular_graphics 'CrystalStructure 4.0'
_computing_publication_material 'CrystalStructure 4.0 (Rigaku, 2010)'
_computing_structure_refinement 'SHELXL-97 (Sheldrick, 1997)'
_computing_structure_solution 'SHELXS-97 (Sheldrick, 1990)'
_diffrn_ambient_temperature 113(2)
_diffrn_detector_area_resol_mean 7.314
_diffrn_measured_fraction_theta_full 0.983
_diffrn_measured_fraction_theta_max 0.983
_diffrn_measurement_device_type 'Rigaku Mercury70'
_diffrn_measurement_method \w
_diffrn_radiation_monochromator graphite
_diffrn_radiation_source 'fine-focus sealed tube'
_diffrn_radiation_type MoK\a
_diffrn_radiation_wavelength 0.71075
_diffrn_reflns_av_R_equivalents 0.1959
_diffrn_reflns_av_sigmaI/netI 0.1131
_diffrn_reflns_limit_h_max 19
_diffrn_reflns_limit_h_min -18
_diffrn_reflns_limit_k_max 14
_diffrn_reflns_limit_k_min -14
_diffrn_reflns_limit_l_max 33
_diffrn_reflns_limit_l_min -33
_diffrn_reflns_number 36328
_diffrn_reflns_theta_full 25.02
_diffrn_reflns_theta_max 25.02
_diffrn_reflns_theta_min 3.01
_exptl_absorpt_coefficient_mu 12.901
_exptl_absorpt_correction_T_max 0.7826
_exptl_absorpt_correction_T_min 0.0901
_exptl_absorpt_correction_type multi-scan
_exptl_absorpt_process_details 'REQAB (Rigaku, 1998)'
_exptl_crystal_colour green
_exptl_crystal_density_diffrn 2.562
_exptl_crystal_description chip
_exptl_crystal_F_000 4008
_exptl_crystal_size_max 0.36
_exptl_crystal_size_mid 0.06
_exptl_crystal_size_min 0.02
_refine_diff_density_max 6.460
_refine_diff_density_min -4.769
_refine_diff_density_rms 0.730
_refine_ls_extinction_method none
_refine_ls_goodness_of_fit_ref 1.127
_refine_ls_hydrogen_treatment constr
_refine_ls_matrix_type full
_refine_ls_number_parameters 231
_refine_ls_number_reflns 4904
_refine_ls_number_restraints 0
_refine_ls_restrained_S_all 1.127
_refine_ls_R_factor_all 0.1752
_refine_ls_R_factor_gt 0.1289
_refine_ls_shift/su_max 0.000
_refine_ls_shift/su_mean 0.000
_refine_ls_structure_factor_coef Fsqd
_refine_ls_weighting_details 'calc w=1/[\s^2^(Fo^2^)+(0.1520P)^2^+540.8618P] where P=(Fo^2^+2Fc^2^)/3'
_refine_ls_weighting_scheme calc
_refine_ls_wR_factor_gt 0.3048
_refine_ls_wR_factor_ref 0.3467
_reflns_number_gt 3200
_reflns_number_total 4904
_reflns_threshold_expression >2sigma(I)
_cod_data_source_file ja401589a_si_001_1.cif
_cod_data_source_block 1
_cod_original_cell_volume 5642(11)
_cod_database_code 4119636

loop_
_symmetry_equiv_pos_as_xyz
'x, y, z'
'-x+1/2, y+1/2, z'
'x, -y+1/2, z+1/2'
'-x+1/2, -y, z+1/2'
'-x, -y, -z'
'x-1/2, -y-1/2, -z'
'-x, y-1/2, -z-1/2'
'x-1/2, y, -z-1/2'

loop_
_atom_site_label
_atom_site_type_symbol
_atom_site_fract_x
_atom_site_fract_y
_atom_site_fract_z
_atom_site_U_iso_or_equiv
_atom_site_adp_type
_atom_site_occupancy
_atom_site_symmetry_multiplicity
_atom_site_calc_flag
_atom_site_refinement_flags
W1 W 0.21414(9) 0.77143(12) 0.46309(5) 0.0268(4) Uani 1 1 d .
W2 W 0.33775(8) 0.77510(12) 0.40840(5) 0.0272(5) Uani 1 1 d .
W3 W 0.19293(9) 0.77288(12) 0.37429(5) 0.0275(4) Uani 1 1 d .
Cl1 Cl 0.2462(6) 0.9381(7) 0.4160(3) 0.0317(19) Uani 1 1 d .
Cl2 Cl 0.3582(5) 0.7834(6) 0.4969(3) 0.0285(18) Uani 1 1 d .
Cl3 Cl 0.3159(5) 0.7890(7) 0.3200(3) 0.0301(19) Uani 1 1 d .
Cl4 Cl 0.0702(5) 0.7787(7) 0.4287(3) 0.0320(19) Uani 1 1 d .
Cl5 Cl 0.1847(5) 0.6144(7) 0.5090(3) 0.033(2) Uani 1 1 d .
Cl6 Cl 0.4245(6) 0.6217(7) 0.4010(3) 0.035(2) Uani 1 1 d .
Cl7 Cl 0.1396(6) 0.6187(6) 0.3336(3) 0.035(2) Uani 1 1 d .
O1 O 0.1726(14) 0.8793(18) 0.5211(9) 0.030(6) Uani 1 1 d .
O2 O 0.4469(15) 0.8813(19) 0.3997(7) 0.031(6) Uani 1 1 d .
O3 O 0.1251(15) 0.8806(16) 0.3260(8) 0.026(5) Uani 1 1 d .
O4 O 0.2913(17) 0.617(2) 0.1804(11) 0.048(7) Uani 1 1 d .
C1 C 0.106(2) 0.960(3) 0.5196(12) 0.031(8) Uiso 1 1 d .
H1A H 0.0514 0.9248 0.5173 0.038 Uiso 1 1 calc R
H1B H 0.1135 1.0069 0.4914 0.038 Uiso 1 1 calc R
C2 C 0.111(2) 1.026(3) 0.5639(13) 0.039(9) Uani 1 1 d .
H2A H 0.0551 1.0508 0.5743 0.047 Uiso 1 1 calc R
H2B H 0.1485 1.0880 0.5604 0.047 Uiso 1 1 calc R
C3 C 0.148(3) 0.937(3) 0.5989(14) 0.041(9) Uiso 1 1 d .
H3A H 0.1739 0.9708 0.6270 0.049 Uiso 1 1 calc R
H3B H 0.1036 0.8875 0.6097 0.049 Uiso 1 1 calc R
C4 C 0.210(2) 0.880(3) 0.5705(11) 0.023(7) Uiso 1 1 d .
H4A H 0.2180 0.8059 0.5825 0.028 Uiso 1 1 calc R
H4B H 0.2640 0.9178 0.5709 0.028 Uiso 1 1 calc R
C5 C 0.4730(19) 0.963(2) 0.4354(11) 0.021(7) Uiso 1 1 d .
H5A H 0.4941 0.9287 0.4647 0.025 Uiso 1 1 calc R
H5B H 0.4263 1.0112 0.4437 0.025 Uiso 1 1 calc R
C6 C 0.543(3) 1.025(3) 0.4094(14) 0.048(11) Uiso 1 1 d .
H6A H 0.5207 1.0872 0.3917 0.058 Uiso 1 1 calc R
H6B H 0.5862 1.0499 0.4320 0.058 Uiso 1 1 calc R
C7 C 0.577(2) 0.939(3) 0.3755(13) 0.039(10) Uani 1 1 d .
H7A H 0.6066 0.9720 0.3481 0.047 Uiso 1 1 calc R
H7B H 0.6159 0.8899 0.3922 0.047 Uiso 1 1 calc R
C8 C 0.498(2) 0.880(3) 0.3593(15) 0.043(10) Uani 1 1 d .
H8A H 0.4714 0.9178 0.3324 0.051 Uiso 1 1 calc R
H8B H 0.5111 0.8056 0.3496 0.051 Uiso 1 1 calc R
C9 C 0.155(2) 0.978(3) 0.3027(12) 0.032(8) Uiso 1 1 d .
H9A H 0.1999 0.9614 0.2797 0.038 Uiso 1 1 calc R
H9B H 0.1766 1.0301 0.3263 0.038 Uiso 1 1 calc R
C10 C 0.074(3) 1.024(3) 0.2762(15) 0.051(11) Uani 1 1 d .
H10A H 0.0571 1.0917 0.2915 0.061 Uiso 1 1 calc R
H10B H 0.0882 1.0394 0.2427 0.061 Uiso 1 1 calc R
C11 C 0.002(4) 0.945(5) 0.278(2) 0.10(2) Uiso 1 1 d .
H11A H -0.0058 0.9085 0.2470 0.118 Uiso 1 1 calc R
H11B H -0.0504 0.9805 0.2874 0.118 Uiso 1 1 calc R
C12 C 0.034(2) 0.867(3) 0.3168(12) 0.033(8) Uiso 1 1 d .
H12A H 0.0034 0.8797 0.3467 0.039 Uiso 1 1 calc R
H12B H 0.0237 0.7924 0.3067 0.039 Uiso 1 1 calc R
C13 C 0.334(2) 0.719(3) 0.1753(15) 0.043(11) Uani 1 1 d .
H13A H 0.3593 0.7262 0.1434 0.051 Uiso 1 1 calc R
H13B H 0.3779 0.7274 0.1997 0.051 Uiso 1 1 calc R
C14 C 0.266(3) 0.802(3) 0.1823(14) 0.049(12) Uani 1 1 d .
H14A H 0.2506 0.8355 0.1516 0.058 Uiso 1 1 calc R
H14B H 0.2846 0.8592 0.2043 0.058 Uiso 1 1 calc R
C15 C 0.192(2) 0.742(4) 0.2031(16) 0.066(17) Uani 1 1 d .
H15A H 0.1477 0.7314 0.1792 0.080 Uiso 1 1 calc R
H15B H 0.1689 0.7795 0.2312 0.080 Uiso 1 1 calc R
C16 C 0.234(3) 0.631(4) 0.2178(17) 0.065(15) Uani 1 1 d .
H16A H 0.2627 0.6359 0.2489 0.078 Uiso 1 1 calc R
H16B H 0.1929 0.5720 0.2188 0.078 Uiso 1 1 calc R

loop_
_atom_site_aniso_label
_atom_site_aniso_U_11
_atom_site_aniso_U_22
_atom_site_aniso_U_33
_atom_site_aniso_U_23
_atom_site_aniso_U_13
_atom_site_aniso_U_12
W1 0.0222(8) 0.0205(8) 0.0378(9) -0.0005(6) 0.0019(6) 0.0014(6)
W2 0.0198(8) 0.0224(8) 0.0394(9) -0.0008(6) 0.0001(6) -0.0006(6)
W3 0.0232(9) 0.0217(8) 0.0377(9) 0.0004(6) -0.0014(6) -0.0006(6)
Cl1 0.024(4) 0.028(4) 0.043(5) 0.005(4) 0.001(4) -0.002(4)
Cl2 0.020(4) 0.022(5) 0.043(5) -0.006(3) -0.007(3) -0.004(3)
Cl3 0.026(4) 0.024(5) 0.040(5) -0.003(3) 0.003(4) -0.003(4)
Cl4 0.020(4) 0.032(5) 0.043(5) -0.001(4) -0.001(4) 0.001(4)
Cl5 0.022(5) 0.023(5) 0.055(6) 0.006(4) 0.005(4) -0.003(4)
Cl6 0.030(5) 0.018(4) 0.057(6) -0.003(4) 0.001(4) 0.003(4)
Cl7 0.040(5) 0.017(4) 0.048(5) 0.000(4) 0.000(4) 0.003(4)
O1 0.019(13) 0.021(13) 0.050(15) -0.003(11) -0.012(11) 0.000(10)
O2 0.037(15) 0.034(14) 0.021(12) -0.001(10) -0.003(10) -0.013(12)
O3 0.033(14) 0.007(11) 0.038(13) 0.009(9) -0.001(11) 0.002(10)
O4 0.039(17) 0.029(16) 0.07(2) 0.006(13) -0.013(15) -0.011(13)
C2 0.02(2) 0.05(2) 0.05(2) -0.021(18) 0.009(17) -0.005(18)
C7 0.02(2) 0.06(3) 0.04(2) -0.003(18) 0.002(16) 0.021(18)
C8 0.02(2) 0.03(2) 0.08(3) 0.03(2) 0.003(19) -0.004(17)
C10 0.05(3) 0.04(3) 0.06(3) 0.00(2) -0.03(2) -0.02(2)
C13 0.011(18) 0.05(3) 0.06(3) -0.04(2) -0.019(16) 0.001(17)
C14 0.09(4) 0.02(2) 0.04(2) 0.001(15) 0.01(2) 0.00(2)
C15 0.02(2) 0.14(5) 0.05(3) 0.03(3) 0.015(18) 0.04(3)
C16 0.03(3) 0.08(4) 0.09(4) -0.03(3) -0.01(2) 0.05(2)

loop_
_atom_type_symbol
_atom_type_description
_atom_type_scat_dispersion_real
_atom_type_scat_dispersion_imag
_atom_type_scat_source
C C 0.0033 0.0016 'International Tables Vol C Tables 4.2.6.8 and 6.1.1.4'
H H 0.0000 0.0000 'International Tables Vol C Tables 4.2.6.8 and 6.1.1.4'
Cl Cl 0.1484 0.1585 'International Tables Vol C Tables 4.2.6.8 and 6.1.1.4'
O O 0.0106 0.0060 'International Tables Vol C Tables 4.2.6.8 and 6.1.1.4'
W W -0.8490 6.8722 'International Tables Vol C Tables 4.2.6.8 and 6.1.1.4'

loop_
_geom_angle_atom_site_label_1
_geom_angle_atom_site_label_2
_geom_angle_atom_site_label_3
_geom_angle
O1 W1 Cl5 92.3(7)
O1 W1 Cl2 87.9(6)
Cl5 W1 Cl2 91.6(3)
O1 W1 Cl4 89.1(6)
Cl5 W1 Cl4 93.1(3)
Cl2 W1 Cl4 174.5(3)
O1 W1 W2 132.6(6)
Cl5 W1 W2 120.1(2)
Cl2 W1 W2 60.0(2)
Cl4 W1 W2 119.5(2)
O1 W1 Cl1 87.0(7)
Cl5 W1 Cl1 179.0(3)
Cl2 W1 Cl1 87.8(3)
Cl4 W1 Cl1 87.5(3)
W2 W1 Cl1 60.1(2)
O1 W1 W3 133.1(6)
Cl5 W1 W3 120.9(2)
Cl2 W1 W3 120.0(2)
Cl4 W1 W3 59.6(2)
W2 W1 W3 60.04(8)
Cl1 W1 W3 60.0(2)
O2 W2 Cl6 90.4(7)
O2 W2 Cl2 88.9(6)
Cl6 W2 Cl2 92.5(3)
O2 W2 W1 134.9(6)
Cl6 W2 W1 120.2(2)
Cl2 W2 W1 59.9(2)
O2 W2 Cl3 87.7(6)
Cl6 W2 Cl3 92.9(3)
Cl2 W2 Cl3 173.7(3)
W1 W2 Cl3 119.7(2)
O2 W2 W3 134.2(6)
Cl6 W2 W3 120.0(2)
Cl2 W2 W3 119.9(2)
W1 W2 W3 60.12(9)
Cl3 W2 W3 59.7(2)
O2 W2 Cl1 89.4(7)
Cl6 W2 Cl1 179.7(3)
Cl2 W2 Cl1 87.7(3)
W1 W2 Cl1 60.1(2)
Cl3 W2 Cl1 86.9(3)
W3 W2 Cl1 60.1(2)
O3 W3 Cl7 91.0(6)
O3 W3 Cl4 88.2(6)
Cl7 W3 Cl4 91.9(3)
O3 W3 Cl3 88.1(6)
Cl7 W3 Cl3 93.2(3)
Cl4 W3 Cl3 173.7(3)
O3 W3 W2 133.4(6)
Cl7 W3 W2 121.4(2)
Cl4 W3 W2 119.8(2)
Cl3 W3 W2 60.1(2)
O3 W3 W1 133.1(6)
Cl7 W3 W1 121.0(2)
Cl4 W3 W1 60.0(2)
Cl3 W3 W1 119.8(2)
W2 W3 W1 59.84(6)
O3 W3 Cl1 87.5(6)
Cl7 W3 Cl1 178.5(3)
Cl4 W3 Cl1 87.7(3)
Cl3 W3 Cl1 87.1(3)
W2 W3 Cl1 60.0(2)
W1 W3 Cl1 60.0(2)
W1 Cl1 W2 59.8(2)
W1 Cl1 W3 60.0(2)
W2 Cl1 W3 59.9(2)
W1 Cl2 W2 60.09(19)
W3 Cl3 W2 60.2(2)
W3 Cl4 W1 60.4(2)
C1 O1 C4 108(2)
C1 O1 W1 127.9(19)
C4 O1 W1 123.9(18)
C8 O2 C5 113(3)
C8 O2 W2 123(2)
C5 O2 W2 123.9(18)
C9 O3 C12 110(2)
C9 O3 W3 128.3(19)
C12 O3 W3 121.6(18)
C16 O4 C13 106(3)
O1 C1 C2 109(3)
O1 C1 H1A 110.0
C2 C1 H1A 110.0
O1 C1 H1B 110.0
C2 C1 H1B 110.0
H1A C1 H1B 108.4
C1 C2 C3 99(3)
C1 C2 H2A 112.0
C3 C2 H2A 112.0
C1 C2 H2B 112.0
C3 C2 H2B 112.0
H2A C2 H2B 109.7
C4 C3 C2 105(3)
C4 C3 H3A 110.7
C2 C3 H3A 110.7
C4 C3 H3B 110.7
C2 C3 H3B 110.7
H3A C3 H3B 108.8
C3 C4 O1 103(3)
C3 C4 H4A 111.1
O1 C4 H4A 111.1
C3 C4 H4B 111.1
O1 C4 H4B 111.1
H4A C4 H4B 109.0
O2 C5 C6 103(3)
O2 C5 H5A 111.1
C6 C5 H5A 111.1
O2 C5 H5B 111.1
C6 C5 H5B 111.1
H5A C5 H5B 109.1
C7 C6 C5 102(3)
C7 C6 H6A 111.4
C5 C6 H6A 111.4
C7 C6 H6B 111.4
C5 C6 H6B 111.4
H6A C6 H6B 109.3
C8 C7 C6 103(3)
C8 C7 H7A 111.2
C6 C7 H7A 111.2
C8 C7 H7B 111.2
C6 C7 H7B 111.2
H7A C7 H7B 109.1
O2 C8 C7 104(3)
O2 C8 H8A 110.9
C7 C8 H8A 110.9
O2 C8 H8B 110.9
C7 C8 H8B 110.9
H8A C8 H8B 109.0
O3 C9 C10 104(3)
O3 C9 H9A 111.1
C10 C9 H9A 111.1
O3 C9 H9B 111.1
C10 C9 H9B 111.1
H9A C9 H9B 109.0
C11 C10 C9 112(4)
C11 C10 H10A 109.2
C9 C10 H10A 109.2
C11 C10 H10B 109.2
C9 C10 H10B 109.2
H10A C10 H10B 107.9
C10 C11 C12 100(4)
C10 C11 H11A 111.8
C12 C11 H11A 111.8
C10 C11 H11B 111.8
C12 C11 H11B 111.8
H11A C11 H11B 109.5
O3 C12 C11 112(3)
O3 C12 H12A 109.2
C11 C12 H12A 109.2
O3 C12 H12B 109.2
C11 C12 H12B 109.2
H12A C12 H12B 107.9
O4 C13 C14 104(3)
O4 C13 H13A 110.9
C14 C13 H13A 110.9
O4 C13 H13B 110.9
C14 C13 H13B 110.9
H13A C13 H13B 108.9
C13 C14 C15 106(3)
C13 C14 H14A 110.5
C15 C14 H14A 110.5
C13 C14 H14B 110.5
C15 C14 H14B 110.5
H14A C14 H14B 108.7
C14 C15 C16 101(3)
C14 C15 H15A 111.5
C16 C15 H15A 111.5
C14 C15 H15B 111.5
C16 C15 H15B 111.5
H15A C15 H15B 109.3
O4 C16 C15 101(4)
O4 C16 H16A 111.5
C15 C16 H16A 111.5
O4 C16 H16B 111.5
C15 C16 H16B 111.5
H16A C16 H16B 109.4

loop_
_geom_bond_atom_site_label_1
_geom_bond_atom_site_label_2
_geom_bond_distance
W1 O1 2.22(2)
W1 Cl5 2.394(9)
W1 Cl2 2.508(8)
W1 Cl4 2.510(9)
W1 W2 2.513(3)
W1 Cl1 2.520(9)
W1 W3 2.521(3)
W2 O2 2.21(2)
W2 Cl6 2.377(9)
W2 Cl2 2.512(9)
W2 Cl3 2.516(9)
W2 W3 2.518(3)
W2 Cl1 2.520(9)
W3 O3 2.20(2)
W3 Cl7 2.397(9)
W3 Cl4 2.498(9)
W3 Cl3 2.506(9)
W3 Cl1 2.522(9)
O1 C1 1.47(4)
O1 C4 1.51(4)
O2 C8 1.40(4)
O2 C5 1.49(4)
O3 C9 1.46(4)
O3 C12 1.49(4)
O4 C16 1.41(5)
O4 C13 1.46(5)
C1 C2 1.49(5)
C1 H1A 0.9900
C1 H1B 0.9900
C2 C3 1.60(5)
C2 H2A 0.9900
C2 H2B 0.9900
C3 C4 1.46(5)
C3 H3A 0.9900
C3 H3B 0.9900
C4 H4A 0.9900
C4 H4B 0.9900
C5 C6 1.55(5)
C5 H5A 0.9900
C5 H5B 0.9900
C6 C7 1.54(5)
C6 H6A 0.9900
C6 H6B 0.9900
C7 C8 1.54(5)
C7 H7A 0.9900
C7 H7B 0.9900
C8 H8A 0.9900
C8 H8B 0.9900
C9 C10 1.61(5)
C9 H9A 0.9900
C9 H9B 0.9900
C10 C11 1.52(7)
C10 H10A 0.9900
C10 H10B 0.9900
C11 C12 1.56(7)
C11 H11A 0.9900
C11 H11B 0.9900
C12 H12A 0.9900
C12 H12B 0.9900
C13 C14 1.52(5)
C13 H13A 0.9900
C13 H13B 0.9900
C14 C15 1.52(6)
C14 H14A 0.9900
C14 H14B 0.9900
C15 C16 1.60(6)
C15 H15A 0.9900
C15 H15B 0.9900
C16 H16A 0.9900
C16 H16B 0.9900

loop_
_geom_torsion_atom_site_label_1
_geom_torsion_atom_site_label_2
_geom_torsion_atom_site_label_3
_geom_torsion_atom_site_label_4
_geom_torsion
O1 W1 W2 O2 1.5(12)
Cl5 W1 W2 O2 -125.2(9)
Cl2 W1 W2 O2 -52.5(9)
Cl4 W1 W2 O2 121.2(9)
Cl1 W1 W2 O2 53.7(9)
W3 W1 W2 O2 124.3(9)
O1 W1 W2 Cl6 127.8(8)
Cl5 W1 W2 Cl6 1.1(4)
Cl2 W1 W2 Cl6 73.8(3)
Cl4 W1 W2 Cl6 -112.6(4)
Cl1 W1 W2 Cl6 180.0(4)
W3 W1 W2 Cl6 -109.5(3)
O1 W1 W2 Cl2 54.0(8)
Cl5 W1 W2 Cl2 -72.7(3)
Cl4 W1 W2 Cl2 173.7(3)
Cl1 W1 W2 Cl2 106.2(3)
W3 W1 W2 Cl2 176.8(2)
O1 W1 W2 Cl3 -118.7(8)
Cl5 W1 W2 Cl3 114.6(3)
Cl2 W1 W2 Cl3 -172.7(3)
Cl4 W1 W2 Cl3 1.0(3)
Cl1 W1 W2 Cl3 -66.5(3)
W3 W1 W2 Cl3 4.1(2)
O1 W1 W2 W3 -122.8(8)
Cl5 W1 W2 W3 110.6(3)
Cl2 W1 W2 W3 -176.8(2)
Cl4 W1 W2 W3 -3.1(2)
Cl1 W1 W2 W3 -70.5(2)
O1 W1 W2 Cl1 -52.2(8)
Cl5 W1 W2 Cl1 -178.9(4)
Cl2 W1 W2 Cl1 -106.2(3)
Cl4 W1 W2 Cl1 67.4(3)
W3 W1 W2 Cl1 70.5(2)
O2 W2 W3 O3 -2.7(12)
Cl6 W2 W3 O3 -127.7(8)
Cl2 W2 W3 O3 119.3(8)
W1 W2 W3 O3 122.5(8)
Cl3 W2 W3 O3 -53.4(8)
Cl1 W2 W3 O3 52.0(8)
O2 W2 W3 Cl7 124.6(9)
Cl6 W2 W3 Cl7 -0.4(4)
Cl2 W2 W3 Cl7 -113.3(3)
W1 W2 W3 Cl7 -110.1(3)
Cl3 W2 W3 Cl7 74.0(3)
Cl1 W2 W3 Cl7 179.3(3)
O2 W2 W3 Cl4 -122.1(9)
Cl6 W2 W3 Cl4 112.9(4)
Cl2 W2 W3 Cl4 -0.1(3)
W1 W2 W3 Cl4 3.1(2)
Cl3 W2 W3 Cl4 -172.8(3)
Cl1 W2 W3 Cl4 -67.4(3)
O2 W2 W3 Cl3 50.6(9)
Cl6 W2 W3 Cl3 -74.4(3)
Cl2 W2 W3 Cl3 172.7(3)
W1 W2 W3 Cl3 175.9(2)
Cl1 W2 W3 Cl3 105.3(3)
O2 W2 W3 W1 -125.2(8)
Cl6 W2 W3 W1 109.8(3)
Cl2 W2 W3 W1 -3.2(2)
Cl3 W2 W3 W1 -175.9(2)
Cl1 W2 W3 W1 -70.5(2)
O2 W2 W3 Cl1 -54.7(9)
Cl6 W2 W3 Cl1 -179.7(4)
Cl2 W2 W3 Cl1 67.3(3)
W1 W2 W3 Cl1 70.5(2)
Cl3 W2 W3 Cl1 -105.3(3)
O1 W1 W3 O3 -0.9(12)
Cl5 W1 W3 O3 127.8(8)
Cl2 W1 W3 O3 -119.8(8)
Cl4 W1 W3 O3 53.9(8)
W2 W1 W3 O3 -123.0(8)
Cl1 W1 W3 O3 -52.4(8)
O1 W1 W3 Cl7 -127.2(9)
Cl5 W1 W3 Cl7 1.5(4)
Cl2 W1 W3 Cl7 114.0(3)
Cl4 W1 W3 Cl7 -72.4(4)
W2 W1 W3 Cl7 110.7(3)
Cl1 W1 W3 Cl7 -178.7(4)
O1 W1 W3 Cl4 -54.8(8)
Cl5 W1 W3 Cl4 73.9(3)
Cl2 W1 W3 Cl4 -173.7(3)
W2 W1 W3 Cl4 -176.9(2)
Cl1 W1 W3 Cl4 -106.3(3)
O1 W1 W3 Cl3 118.0(8)
Cl5 W1 W3 Cl3 -113.4(3)
Cl2 W1 W3 Cl3 -0.9(3)
Cl4 W1 W3 Cl3 172.8(3)
W2 W1 W3 Cl3 -4.1(2)
Cl1 W1 W3 Cl3 66.5(3)
O1 W1 W3 W2 122.1(8)
Cl5 W1 W3 W2 -109.3(3)
Cl2 W1 W3 W2 3.2(2)
Cl4 W1 W3 W2 176.9(2)
Cl1 W1 W3 W2 70.6(2)
O1 W1 W3 Cl1 51.5(8)
Cl5 W1 W3 Cl1 -179.8(3)
Cl2 W1 W3 Cl1 -67.4(3)
Cl4 W1 W3 Cl1 106.3(3)
W2 W1 W3 Cl1 -70.6(2)
O1 W1 Cl1 W2 144.4(6)
Cl2 W1 Cl1 W2 56.3(2)
Cl4 W1 Cl1 W2 -126.5(2)
W3 W1 Cl1 W2 -70.52(16)
O1 W1 Cl1 W3 -145.1(6)
Cl2 W1 Cl1 W3 126.9(2)
Cl4 W1 Cl1 W3 -55.9(2)
W2 W1 Cl1 W3 70.52(16)
O2 W2 Cl1 W1 -145.2(6)
Cl2 W2 Cl1 W1 -56.2(2)
Cl3 W2 Cl1 W1 127.1(2)
W3 W2 Cl1 W1 70.62(16)
O2 W2 Cl1 W3 144.2(6)
Cl2 W2 Cl1 W3 -126.8(2)
W1 W2 Cl1 W3 -70.62(16)
Cl3 W2 Cl1 W3 56.5(2)
O3 W3 Cl1 W1 144.6(6)
Cl4 W3 Cl1 W1 56.3(2)
Cl3 W3 Cl1 W1 -127.2(2)
W2 W3 Cl1 W1 -70.35(15)
O3 W3 Cl1 W2 -145.1(6)
Cl4 W3 Cl1 W2 126.7(2)
Cl3 W3 Cl1 W2 -56.8(2)
W1 W3 Cl1 W2 70.35(15)
O1 W1 Cl2 W2 -143.4(6)
Cl5 W1 Cl2 W2 124.3(3)
Cl1 W1 Cl2 W2 -56.4(2)
W3 W1 Cl2 W2 -3.2(2)
O2 W2 Cl2 W1 145.8(7)
Cl6 W2 Cl2 W1 -123.8(3)
W3 W2 Cl2 W1 3.2(2)
Cl1 W2 Cl2 W1 56.4(2)
O3 W3 Cl3 W2 144.3(6)
Cl7 W3 Cl3 W2 -124.8(2)
W1 W3 Cl3 W2 4.1(2)
Cl1 W3 Cl3 W2 56.7(2)
O2 W2 Cl3 W3 -146.3(7)
Cl6 W2 Cl3 W3 123.4(3)
W1 W2 Cl3 W3 -4.1(2)
Cl1 W2 Cl3 W3 -56.8(2)
O3 W3 Cl4 W1 -143.8(6)
Cl7 W3 Cl4 W1 125.2(2)
W2 W3 Cl4 W1 -3.1(2)
Cl1 W3 Cl4 W1 -56.3(2)
O1 W1 Cl4 W3 143.4(6)
Cl5 W1 Cl4 W3 -124.4(3)
W2 W1 Cl4 W3 3.1(2)
Cl1 W1 Cl4 W3 56.4(2)
Cl5 W1 O1 C1 -121(2)
Cl2 W1 O1 C1 147(2)
Cl4 W1 O1 C1 -28(2)
W2 W1 O1 C1 103(2)
Cl1 W1 O1 C1 59(2)
W3 W1 O1 C1 17(3)
Cl5 W1 O1 C4 58(2)
Cl2 W1 O1 C4 -33(2)
Cl4 W1 O1 C4 151(2)
W2 W1 O1 C4 -78(2)
Cl1 W1 O1 C4 -121(2)
W3 W1 O1 C4 -163.8(18)
Cl6 W2 O2 C8 59(2)
Cl2 W2 O2 C8 152(2)
W1 W2 O2 C8 -165(2)
Cl3 W2 O2 C8 -34(2)
W3 W2 O2 C8 -76(3)
Cl1 W2 O2 C8 -121(2)
Cl6 W2 O2 C5 -122(2)
Cl2 W2 O2 C5 -30(2)
W1 W2 O2 C5 14(3)
Cl3 W2 O2 C5 145(2)
W3 W2 O2 C5 103(2)
Cl1 W2 O2 C5 58(2)
Cl7 W3 O3 C9 -136(2)
Cl4 W3 O3 C9 133(2)
Cl3 W3 O3 C9 -42(2)
W2 W3 O3 C9 2(3)
W1 W3 O3 C9 88(2)
Cl1 W3 O3 C9 45(2)
Cl7 W3 O3 C12 51(2)
Cl4 W3 O3 C12 -41(2)
Cl3 W3 O3 C12 144(2)
W2 W3 O3 C12 -171.5(19)
W1 W3 O3 C12 -85(2)
Cl1 W3 O3 C12 -128(2)
C4 O1 C1 C2 10(4)
W1 O1 C1 C2 -170(2)
O1 C1 C2 C3 -30(4)
C1 C2 C3 C4 40(4)
C2 C3 C4 O1 -35(3)
C1 O1 C4 C3 16(3)
W1 O1 C4 C3 -163(2)
C8 O2 C5 C6 7(4)
W2 O2 C5 C6 -172(2)
O2 C5 C6 C7 -28(3)
C5 C6 C7 C8 39(4)
C5 O2 C8 C7 18(4)
W2 O2 C8 C7 -163(2)
C6 C7 C8 O2 -35(4)
C12 O3 C9 C10 -2(4)
W3 O3 C9 C10 -175(2)
O3 C9 C10 C11 -9(5)
C9 C10 C11 C12 14(6)
C9 O3 C12 C11 11(4)
W3 O3 C12 C11 -174(3)
C10 C11 C12 O3 -16(5)
C16 O4 C13 C14 -40(4)
O4 C13 C14 C15 14(4)
C13 C14 C15 C16 13(4)
C13 O4 C16 C15 47(4)
C14 C15 C16 O4 -37(4)
